data_7208144
loop_
_publ_author_name
'Holliman, Peter J.'
'Mohsen, Moneer'
'Connell, Arthur'
'Davies, Matthew L.'
'Al-Salihi, Kareem'
'Pitak, Mateusz B.'
'Tizzard, Graham J.'
'Coles, Simon J.'
'Harrington, Ross W.'
'Clegg, William'
'Serpa, Carlos'
'Fontes, Oct\'avio H.'
'Charbonneau, Cecile'
'Carnie, Matthew J.'

_publ_section_title
;
 Ultra-fast co-sensitization and tri-sensitization of dye-sensitized solar
 cells with N719, SQ1 and triarylamine dyes
;
_journal_issue 26
_journal_name_full 'Journal of Materials Chemistry'
_journal_page_first 13318
_journal_paper_doi 10.1039/c2jm31314f
_journal_volume 22
_journal_year 2012
_chemical_formula_moiety 'C29 H25 N O2'
_chemical_formula_sum 'C29 H25 N O2'
_chemical_formula_weight 419.50
_chemical_name_systematic
;
?
;
_space_group_IT_number 14
_symmetry_cell_setting monoclinic
_symmetry_space_group_name_Hall '-P 2ybc'
_symmetry_space_group_name_H-M 'P 1 21/c 1'
_atom_sites_solution_hydrogens geom
_atom_sites_solution_primary direct
_atom_sites_solution_secondary difmap
_audit_creation_method SHELXL-97
_cell_angle_alpha 90.00
_cell_angle_beta 90.5670(10)
_cell_angle_gamma 90.00
_cell_formula_units_Z 8
_cell_length_a 11.2472(4)
_cell_length_b 13.4462(4)
_cell_length_c 30.0363(11)
_cell_measurement_reflns_used 44826
_cell_measurement_temperature 120(2)
_cell_measurement_theta_max 27.48
_cell_measurement_theta_min 2.91
_cell_volume 4542.2(3)
_computing_cell_refinement 'DENZO (Otwinowski & Minor, 1997) & COLLECT (Hooft, R.W.W., 1998)'
_computing_data_collection 'COLLECT (Hooft, R.W.W., 1998)'
_computing_data_reduction 'DENZO (Otwinowski & Minor, 1997) & COLLECT (Hooft, R.W.W., 1998)'
_computing_molecular_graphics 'ORTEP3 for Windows (L. J. Farrugia 1997)'
_computing_publication_material 'WINGX (Farrugia, 1998)'
_computing_structure_refinement 'SHELXL-97 (Sheldrick, 2008)'
_computing_structure_solution 'SHELXS-97 (Sheldrick, 2008)'
_diffrn_ambient_temperature 120(2)
_diffrn_detector_area_resol_mean '4096x4096pixels / 62x62mm'
_diffrn_measured_fraction_theta_full 0.995
_diffrn_measured_fraction_theta_max 0.995
_diffrn_measurement_device_type 'Bruker-Nonius APEX II CCD camera on \k-goniostat'
_diffrn_measurement_method '\f & \w scans'
_diffrn_radiation_monochromator '10cm confocal mirrors'
_diffrn_radiation_source 'Bruker-Nonius FR591 rotating anode'
_diffrn_radiation_type MoK\a
_diffrn_radiation_wavelength 0.71073
_diffrn_reflns_av_R_equivalents 0.0685
_diffrn_reflns_av_sigmaI/netI 0.0694
_diffrn_reflns_limit_h_max 13
_diffrn_reflns_limit_h_min -13
_diffrn_reflns_limit_k_max 14
_diffrn_reflns_limit_k_min -15
_diffrn_reflns_limit_l_max 35
_diffrn_reflns_limit_l_min -35
_diffrn_reflns_number 32084
_diffrn_reflns_theta_full 25.00
_diffrn_reflns_theta_max 25.00
_diffrn_reflns_theta_min 3.03
_exptl_absorpt_coefficient_mu 0.076
_exptl_absorpt_correction_T_max 0.9970
_exptl_absorpt_correction_T_min 0.9849
_exptl_absorpt_correction_type multi-scan
_exptl_absorpt_process_details 'SADABS 2007/2 (Sheldrick, G.M., 2007)'
_exptl_crystal_colour Green
_exptl_crystal_density_diffrn 1.227
_exptl_crystal_density_method 'not measured'
_exptl_crystal_description Prism
_exptl_crystal_F_000 1776
_exptl_crystal_size_max 0.20
_exptl_crystal_size_mid 0.05
_exptl_crystal_size_min 0.04
_refine_diff_density_max 0.262
_refine_diff_density_min -0.256
_refine_diff_density_rms 0.056
_refine_ls_extinction_method none
_refine_ls_goodness_of_fit_ref 1.167
_refine_ls_hydrogen_treatment constr
_refine_ls_matrix_type full
_refine_ls_number_parameters 579
_refine_ls_number_reflns 7961
_refine_ls_number_restraints 0
_refine_ls_restrained_S_all 1.167
_refine_ls_R_factor_all 0.1307
_refine_ls_R_factor_gt 0.0843
_refine_ls_shift/su_max 0.000
_refine_ls_shift/su_mean 0.000
_refine_ls_structure_factor_coef Fsqd
_refine_ls_weighting_details 'calc w=1/[\s^2^(Fo^2^)+(0.0000P)^2^+6.7595P] where P=(Fo^2^+2Fc^2^)/3'
_refine_ls_weighting_scheme calc
_refine_ls_wR_factor_gt 0.1386
_refine_ls_wR_factor_ref 0.1605
_reflns_number_gt 5368
_reflns_number_total 7961
_reflns_threshold_expression >2\s(I)
_cod_data_source_file c2jm31314f.txt
_cod_data_source_block 2010src0452_compound_4
_cod_depositor_comments
;
The following automatic conversions were performed:

'_symmetry_cell_setting' value 'Monoclinic' changed to 'monoclinic'
according to /home/saulius/struct/CIF-dictionaries/cif_core.dic
dictionary named 'cif_core.dic' version 2.4.1 from 2010-06-29.

Automatic conversion script
Id: cif_fix_values 1891 2012-01-12 08:04:46Z andrius 
;
_cod_original_sg_symbol_H-M P21/c
_cod_database_code 7208144

loop_
_symmetry_equiv_pos_as_xyz
'x, y, z'
'-x, y+1/2, -z+1/2'
'-x, -y, -z'
'x, -y-1/2, z-1/2'

loop_
_atom_site_label
_atom_site_type_symbol
_atom_site_fract_x
_atom_site_fract_y
_atom_site_fract_z
_atom_site_U_iso_or_equiv
_atom_site_adp_type
_atom_site_occupancy
_atom_site_symmetry_multiplicity
_atom_site_calc_flag
_atom_site_refinement_flags
C1 C 0.9391(3) 0.9610(3) 0.23028(11) 0.0337(8) Uani 1 1 d .
C2 C 1.0018(3) 0.8809(3) 0.24815(12) 0.0369(9) Uani 1 1 d .
H2 H 1.0101 0.8214 0.2314 0.044 Uiso 1 1 calc R
C3 C 1.0522(3) 0.8879(3) 0.29018(12) 0.0443(10) Uani 1 1 d .
H3 H 1.0934 0.8323 0.3024 0.053 Uiso 1 1 calc R
C4 C 1.0435(4) 0.9745(3) 0.31478(12) 0.0484(11) Uani 1 1 d .
H4 H 1.0793 0.9791 0.3435 0.058 Uiso 1 1 calc R
C5 C 0.9823(4) 1.0540(3) 0.29698(13) 0.0477(10) Uani 1 1 d .
H5 H 0.9761 1.1137 0.3137 0.057 Uiso 1 1 calc R
C6 C 0.9296(3) 1.0483(3) 0.25513(12) 0.0398(9) Uani 1 1 d .
H6 H 0.8872 1.1036 0.2434 0.048 Uiso 1 1 calc R
C7 C 0.8579(3) 1.0430(3) 0.16272(11) 0.0332(8) Uani 1 1 d .
C8 C 0.7420(3) 1.0749(3) 0.16189(13) 0.0444(10) Uani 1 1 d .
H8 H 0.6829 1.0388 0.1775 0.053 Uiso 1 1 calc R
C9 C 0.7112(4) 1.1599(3) 0.13823(15) 0.0543(11) Uani 1 1 d .
H9 H 0.6311 1.1822 0.1379 0.065 Uiso 1 1 calc R
C10 C 0.7957(4) 1.2116(3) 0.11534(14) 0.0518(11) Uani 1 1 d .
H10 H 0.7743 1.2694 0.0989 0.062 Uiso 1 1 calc R
C11 C 0.9112(4) 1.1795(3) 0.11620(13) 0.0495(11) Uani 1 1 d .
H11 H 0.9700 1.2156 0.1005 0.059 Uiso 1 1 calc R
C12 C 0.9432(3) 1.0949(3) 0.13982(12) 0.0420(10) Uani 1 1 d .
H12 H 1.0234 1.0729 0.1402 0.050 Uiso 1 1 calc R
C13 C 0.8405(3) 0.8640(3) 0.17064(11) 0.0312(8) Uani 1 1 d .
C14 C 0.8597(3) 0.8352(3) 0.12655(11) 0.0320(8) Uani 1 1 d .
H14 H 0.9061 0.8762 0.1077 0.038 Uiso 1 1 calc R
C15 C 0.8121(3) 0.7479(3) 0.11014(12) 0.0322(8) Uani 1 1 d .
H15 H 0.8262 0.7296 0.0801 0.039 Uiso 1 1 calc R
C16 C 0.7433(3) 0.6858(3) 0.13701(11) 0.0307(8) Uani 1 1 d .
C17 C 0.7247(3) 0.7158(3) 0.18075(12) 0.0352(9) Uani 1 1 d .
H17 H 0.6789 0.6747 0.1997 0.042 Uiso 1 1 calc R
C18 C 0.7711(3) 0.8037(3) 0.19738(11) 0.0344(9) Uani 1 1 d .
H18 H 0.7553 0.8229 0.2272 0.041 Uiso 1 1 calc R
C19 C 0.6885(3) 0.5937(3) 0.12095(12) 0.0323(8) Uani 1 1 d .
H19 H 0.6565 0.5509 0.1430 0.039 Uiso 1 1 calc R
C20 C 0.6782(3) 0.5627(3) 0.07853(12) 0.0334(8) Uani 1 1 d .
H20 H 0.7108 0.6044 0.0562 0.040 Uiso 1 1 calc R
C21 C 0.6214(3) 0.4708(3) 0.06382(11) 0.0304(8) Uani 1 1 d .
C22 C 0.6301(3) 0.4412(3) 0.01953(12) 0.0404(9) Uani 1 1 d .
H22 H 0.6734 0.4815 -0.0006 0.048 Uiso 1 1 calc R
C23 C 0.5777(3) 0.3548(3) 0.00416(12) 0.0377(9) Uani 1 1 d .
H23 H 0.5849 0.3366 -0.0262 0.045 Uiso 1 1 calc R
C24 C 0.5144(3) 0.2947(3) 0.03290(11) 0.0307(8) Uani 1 1 d .
C25 C 0.5053(3) 0.3231(3) 0.07742(11) 0.0356(9) Uani 1 1 d .
H25 H 0.4629 0.2822 0.0976 0.043 Uiso 1 1 calc R
C26 C 0.5570(3) 0.4096(3) 0.09238(12) 0.0353(9) Uani 1 1 d .
H26 H 0.5487 0.4281 0.1227 0.042 Uiso 1 1 calc R
C27 C 0.4580(3) 0.1997(3) 0.01900(12) 0.0327(8) Uani 1 1 d .
C28 C 0.3987(3) 0.0973(3) -0.04133(12) 0.0399(9) Uani 1 1 d .
H28A H 0.3115 0.0973 -0.0372 0.048 Uiso 1 1 calc R
H28B H 0.4329 0.0406 -0.0245 0.048 Uiso 1 1 calc R
C29 C 0.4270(3) 0.0878(3) -0.08967(12) 0.0455(10) Uani 1 1 d .
H29A H 0.3921 0.1438 -0.1061 0.068 Uiso 1 1 calc R
H29B H 0.3941 0.0253 -0.1012 0.068 Uiso 1 1 calc R
H29C H 0.5135 0.0879 -0.0934 0.068 Uiso 1 1 calc R
N1 N 0.8897(3) 0.9540(2) 0.18694(9) 0.0365(7) Uani 1 1 d .
O1 O 0.4223(2) 0.13785(19) 0.04484(8) 0.0456(7) Uani 1 1 d .
O2 O 0.4493(2) 0.19030(17) -0.02519(8) 0.0368(6) Uani 1 1 d .
C101 C 0.4321(3) 0.9354(3) 0.23388(11) 0.0350(9) Uani 1 1 d .
C102 C 0.4498(3) 0.8500(3) 0.25966(12) 0.0412(9) Uani 1 1 d .
H102 H 0.4007 0.7934 0.2550 0.049 Uiso 1 1 calc R
C103 C 0.5383(4) 0.8475(3) 0.29180(12) 0.0485(11) Uani 1 1 d .
H103 H 0.5501 0.7885 0.3087 0.058 Uiso 1 1 calc R
C104 C 0.6100(4) 0.9293(3) 0.29981(13) 0.0484(11) Uani 1 1 d .
H104 H 0.6720 0.9265 0.3215 0.058 Uiso 1 1 calc R
C105 C 0.5894(3) 1.0153(3) 0.27554(13) 0.0454(10) Uani 1 1 d .
H105 H 0.6359 1.0729 0.2814 0.055 Uiso 1 1 calc R
C106 C 0.5020(3) 1.0182(3) 0.24295(12) 0.0389(9) Uani 1 1 d .
H106 H 0.4895 1.0777 0.2265 0.047 Uiso 1 1 calc R
C107 C 0.2927(3) 1.0308(3) 0.18728(11) 0.0320(8) Uani 1 1 d .
C108 C 0.3110(3) 1.0705(3) 0.14541(12) 0.0362(9) Uani 1 1 d .
H108 H 0.3574 1.0352 0.1244 0.043 Uiso 1 1 calc R
C109 C 0.2619(3) 1.1616(3) 0.13400(13) 0.0392(9) Uani 1 1 d .
H109 H 0.2742 1.1884 0.1051 0.047 Uiso 1 1 calc R
C110 C 0.1949(3) 1.2136(3) 0.16460(13) 0.0403(9) Uani 1 1 d .
H110 H 0.1620 1.2765 0.1570 0.048 Uiso 1 1 calc R
C111 C 0.1762(3) 1.1734(3) 0.20633(13) 0.0415(10) Uani 1 1 d .
H111 H 0.1298 1.2086 0.2274 0.050 Uiso 1 1 calc R
C112 C 0.2246(3) 1.0827(3) 0.21748(12) 0.0367(9) Uani 1 1 d .
H112 H 0.2110 1.0554 0.2462 0.044 Uiso 1 1 calc R
C113 C 0.3174(3) 0.8524(2) 0.17408(11) 0.0304(8) Uani 1 1 d .
C114 C 0.2022(3) 0.8383(3) 0.15744(11) 0.0319(8) Uani 1 1 d .
H114 H 0.1428 0.8869 0.1629 0.038 Uiso 1 1 calc R
C115 C 0.1739(3) 0.7548(3) 0.13319(11) 0.0323(8) Uani 1 1 d .
H115 H 0.0948 0.7466 0.1224 0.039 Uiso 1 1 calc R
C116 C 0.2588(3) 0.6816(3) 0.12392(11) 0.0304(8) Uani 1 1 d .
C117 C 0.3740(3) 0.6981(3) 0.13935(11) 0.0343(9) Uani 1 1 d .
H117 H 0.4341 0.6508 0.1328 0.041 Uiso 1 1 calc R
C118 C 0.4035(3) 0.7813(3) 0.16389(11) 0.0338(9) Uani 1 1 d .
H118 H 0.4831 0.7904 0.1740 0.041 Uiso 1 1 calc R
C119 C 0.2319(3) 0.5895(3) 0.09974(11) 0.0322(8) Uani 1 1 d .
H119 H 0.2976 0.5481 0.0928 0.039 Uiso 1 1 calc R
C120 C 0.1252(3) 0.5577(3) 0.08640(11) 0.0331(8) Uani 1 1 d .
H120 H 0.0597 0.5998 0.0928 0.040 Uiso 1 1 calc R
C121 C 0.0979(3) 0.4649(3) 0.06301(11) 0.0301(8) Uani 1 1 d .
C122 C -0.0187(3) 0.4457(3) 0.04940(11) 0.0342(8) Uani 1 1 d .
H122 H -0.0791 0.4927 0.0560 0.041 Uiso 1 1 calc R
C123 C -0.0485(3) 0.3600(3) 0.02650(11) 0.0326(8) Uani 1 1 d .
H123 H -0.1288 0.3485 0.0178 0.039 Uiso 1 1 calc R
C124 C 0.0383(3) 0.2909(3) 0.01624(11) 0.0305(8) Uani 1 1 d .
C125 C 0.1553(3) 0.3083(3) 0.02990(11) 0.0334(8) Uani 1 1 d .
H125 H 0.2154 0.2610 0.0232 0.040 Uiso 1 1 calc R
C126 C 0.1845(3) 0.3939(3) 0.05312(11) 0.0329(8) Uani 1 1 d .
H126 H 0.2644 0.4046 0.0625 0.040 Uiso 1 1 calc R
C127 C 0.0111(3) 0.1957(3) -0.00723(11) 0.0323(8) Uani 1 1 d .
C128 C -0.1422(3) 0.0890(3) -0.03283(13) 0.0418(10) Uani 1 1 d .
H12A H -0.1143 0.0338 -0.0136 0.050 Uiso 1 1 calc R
H12B H -0.1097 0.0796 -0.0631 0.050 Uiso 1 1 calc R
C129 C -0.2749(3) 0.0924(3) -0.03442(14) 0.0462(10) Uani 1 1 d .
H12C H -0.3053 0.1042 -0.0044 0.069 Uiso 1 1 calc R
H12D H -0.3056 0.0289 -0.0457 0.069 Uiso 1 1 calc R
H12E H -0.3008 0.1463 -0.0542 0.069 Uiso 1 1 calc R
N101 N 0.3448(3) 0.9375(2) 0.19958(9) 0.0356(7) Uani 1 1 d .
O101 O 0.0857(2) 0.13549(19) -0.01773(8) 0.0417(6) Uani 1 1 d .
O102 O -0.1048(2) 0.18475(17) -0.01445(8) 0.0394(6) Uani 1 1 d .

loop_
_atom_site_aniso_label
_atom_site_aniso_U_11
_atom_site_aniso_U_22
_atom_site_aniso_U_33
_atom_site_aniso_U_23
_atom_site_aniso_U_13
_atom_site_aniso_U_12
C1 0.036(2) 0.039(2) 0.0262(18) 0.0054(17) 0.0022(16) -0.0086(17)
C2 0.039(2) 0.038(2) 0.033(2) 0.0042(17) 0.0040(17) -0.0084(18)
C3 0.044(2) 0.054(3) 0.035(2) 0.012(2) -0.0035(18) -0.006(2)
C4 0.052(3) 0.072(3) 0.0215(19) -0.002(2) -0.0019(18) -0.010(2)
C5 0.052(3) 0.055(3) 0.036(2) -0.007(2) 0.011(2) -0.005(2)
C6 0.044(2) 0.047(2) 0.029(2) 0.0034(18) 0.0039(17) -0.0003(19)
C7 0.042(2) 0.034(2) 0.0237(18) 0.0004(16) -0.0013(16) -0.0044(18)
C8 0.037(2) 0.048(2) 0.048(2) 0.006(2) 0.0072(19) -0.0021(19)
C9 0.048(3) 0.052(3) 0.063(3) 0.002(2) 0.002(2) 0.013(2)
C10 0.062(3) 0.040(2) 0.054(3) 0.011(2) -0.011(2) 0.001(2)
C11 0.052(3) 0.052(3) 0.045(2) 0.017(2) -0.001(2) -0.011(2)
C12 0.041(2) 0.043(2) 0.042(2) 0.0085(19) -0.0037(18) -0.0070(19)
C13 0.0304(19) 0.031(2) 0.0325(19) 0.0059(16) -0.0016(16) -0.0014(16)
C14 0.0314(19) 0.033(2) 0.0313(19) 0.0035(16) 0.0043(16) -0.0040(16)
C15 0.0303(19) 0.035(2) 0.0316(19) -0.0019(17) 0.0043(16) 0.0023(16)
C16 0.0302(19) 0.031(2) 0.0307(19) 0.0017(16) 0.0004(16) 0.0005(16)
C17 0.035(2) 0.039(2) 0.032(2) 0.0065(17) 0.0021(16) -0.0006(17)
C18 0.042(2) 0.038(2) 0.0237(18) -0.0012(16) -0.0010(16) 0.0003(18)
C19 0.0303(19) 0.031(2) 0.036(2) 0.0025(17) 0.0043(16) 0.0014(16)
C20 0.033(2) 0.031(2) 0.036(2) 0.0026(17) 0.0068(16) -0.0014(16)
C21 0.0284(19) 0.0308(19) 0.0322(19) 0.0000(16) 0.0013(16) 0.0019(16)
C22 0.047(2) 0.037(2) 0.037(2) -0.0010(18) 0.0093(18) -0.0061(19)
C23 0.045(2) 0.037(2) 0.032(2) -0.0046(17) 0.0090(17) -0.0012(18)
C24 0.0262(18) 0.031(2) 0.0353(19) 0.0020(16) 0.0021(16) -0.0003(16)
C25 0.036(2) 0.041(2) 0.0298(19) 0.0058(17) 0.0064(16) -0.0042(18)
C26 0.036(2) 0.040(2) 0.0298(19) -0.0025(17) 0.0047(16) -0.0035(18)
C27 0.0274(19) 0.037(2) 0.034(2) 0.0007(18) 0.0043(16) 0.0032(16)
C28 0.041(2) 0.037(2) 0.042(2) 0.0005(18) -0.0012(18) -0.0045(18)
C29 0.045(2) 0.052(3) 0.040(2) -0.006(2) 0.0006(19) -0.002(2)
N1 0.0467(19) 0.0326(17) 0.0302(16) 0.0042(14) -0.0071(14) -0.0065(15)
O1 0.0579(18) 0.0406(16) 0.0386(15) 0.0007(13) 0.0075(13) -0.0132(14)
O2 0.0438(15) 0.0319(14) 0.0347(14) -0.0003(11) -0.0010(12) -0.0039(12)
C101 0.038(2) 0.039(2) 0.0281(19) -0.0077(17) 0.0066(16) 0.0030(18)
C102 0.048(2) 0.044(2) 0.031(2) -0.0025(18) -0.0021(18) -0.0035(19)
C103 0.057(3) 0.058(3) 0.031(2) -0.002(2) -0.0007(19) 0.005(2)
C104 0.043(2) 0.070(3) 0.033(2) -0.014(2) -0.0016(18) 0.009(2)
C105 0.040(2) 0.054(3) 0.042(2) -0.016(2) 0.0031(19) -0.003(2)
C106 0.042(2) 0.042(2) 0.033(2) -0.0036(18) 0.0042(18) 0.0028(18)
C107 0.038(2) 0.031(2) 0.0275(18) -0.0039(16) 0.0003(16) -0.0037(17)
C108 0.038(2) 0.037(2) 0.034(2) -0.0053(17) 0.0079(17) 0.0013(17)
C109 0.036(2) 0.038(2) 0.044(2) 0.0043(19) 0.0041(18) -0.0059(18)
C110 0.039(2) 0.029(2) 0.053(2) -0.0017(19) -0.0044(19) 0.0011(17)
C111 0.041(2) 0.042(2) 0.041(2) -0.0129(19) 0.0035(18) 0.0050(19)
C112 0.038(2) 0.041(2) 0.0310(19) -0.0066(17) 0.0012(17) -0.0007(18)
C113 0.037(2) 0.0260(19) 0.0283(18) -0.0035(15) 0.0019(16) -0.0025(16)
C114 0.032(2) 0.028(2) 0.035(2) 0.0030(16) 0.0075(16) 0.0033(16)
C115 0.031(2) 0.032(2) 0.033(2) 0.0046(17) 0.0019(16) -0.0005(16)
C116 0.033(2) 0.0295(19) 0.0283(18) 0.0039(16) 0.0015(15) -0.0029(16)
C117 0.040(2) 0.030(2) 0.033(2) -0.0003(16) 0.0027(17) 0.0047(17)
C118 0.031(2) 0.039(2) 0.0317(19) 0.0017(17) 0.0040(16) 0.0003(17)
C119 0.036(2) 0.033(2) 0.0271(18) -0.0006(16) 0.0052(16) 0.0024(17)
C120 0.037(2) 0.036(2) 0.0266(18) 0.0014(16) 0.0034(16) 0.0034(17)
C121 0.039(2) 0.031(2) 0.0211(17) 0.0049(15) 0.0005(15) -0.0048(17)
C122 0.038(2) 0.032(2) 0.0323(19) 0.0004(17) 0.0011(17) 0.0056(17)
C123 0.035(2) 0.033(2) 0.0298(19) 0.0048(16) 0.0015(16) -0.0006(17)
C124 0.035(2) 0.031(2) 0.0248(17) 0.0052(15) 0.0021(15) -0.0012(16)
C125 0.037(2) 0.031(2) 0.0324(19) 0.0014(17) 0.0051(16) 0.0066(17)
C126 0.031(2) 0.035(2) 0.033(2) 0.0025(17) 0.0013(16) 0.0011(17)
C127 0.038(2) 0.029(2) 0.0306(19) 0.0056(16) 0.0019(16) -0.0001(18)
C128 0.049(2) 0.027(2) 0.049(2) -0.0047(18) -0.003(2) -0.0047(18)
C129 0.045(2) 0.040(2) 0.054(3) -0.003(2) -0.002(2) -0.0105(19)
N101 0.0431(18) 0.0293(17) 0.0344(17) -0.0005(14) -0.0039(14) 0.0014(14)
O101 0.0439(16) 0.0367(15) 0.0445(16) -0.0071(13) 0.0049(13) 0.0003(13)
O102 0.0343(14) 0.0322(14) 0.0515(16) -0.0045(12) -0.0049(12) 0.0004(12)

loop_
_atom_type_symbol
_atom_type_description
_atom_type_scat_dispersion_real
_atom_type_scat_dispersion_imag
_atom_type_scat_source
C C 0.0033 0.0016 'International Tables Vol C Tables 4.2.6.8 and 6.1.1.4'
H H 0.0000 0.0000 'International Tables Vol C Tables 4.2.6.8 and 6.1.1.4'
N N 0.0061 0.0033 'International Tables Vol C Tables 4.2.6.8 and 6.1.1.4'
O O 0.0106 0.0060 'International Tables Vol C Tables 4.2.6.8 and 6.1.1.4'

loop_
_geom_angle_atom_site_label_1
_geom_angle_atom_site_label_2
_geom_angle_atom_site_label_3
_geom_angle
C2 C1 C6 119.0(3)
C2 C1 N1 119.8(3)
C6 C1 N1 121.1(3)
C3 C2 C1 120.1(4)
C3 C2 H2 119.9
C1 C2 H2 119.9
C2 C3 C4 120.9(4)
C2 C3 H3 119.5
C4 C3 H3 119.5
C5 C4 C3 118.9(4)
C5 C4 H4 120.5
C3 C4 H4 120.5
C4 C5 C6 121.1(4)
C4 C5 H5 119.4
C6 C5 H5 119.4
C5 C6 C1 119.8(4)
C5 C6 H6 120.1
C1 C6 H6 120.1
C8 C7 C12 119.9(3)
C8 C7 N1 120.0(3)
C12 C7 N1 120.1(3)
C7 C8 C9 120.0(4)
C7 C8 H8 120.0
C9 C8 H8 120.0
C10 C9 C8 120.3(4)
C10 C9 H9 119.8
C8 C9 H9 119.8
C9 C10 C11 119.6(4)
C9 C10 H10 120.2
C11 C10 H10 120.2
C10 C11 C12 120.6(4)
C10 C11 H11 119.7
C12 C11 H11 119.7
C7 C12 C11 119.6(4)
C7 C12 H12 120.2
C11 C12 H12 120.2
C18 C13 C14 118.7(3)
C18 C13 N1 121.3(3)
C14 C13 N1 120.0(3)
C15 C14 C13 120.7(3)
C15 C14 H14 119.6
C13 C14 H14 119.6
C14 C15 C16 121.1(3)
C14 C15 H15 119.5
C16 C15 H15 119.5
C17 C16 C15 117.4(3)
C17 C16 C19 119.3(3)
C15 C16 C19 123.2(3)
C18 C17 C16 121.9(3)
C18 C17 H17 119.0
C16 C17 H17 119.0
C17 C18 C13 120.1(3)
C17 C18 H18 119.9
C13 C18 H18 119.9
C20 C19 C16 127.3(3)
C20 C19 H19 116.3
C16 C19 H19 116.3
C19 C20 C21 125.7(3)
C19 C20 H20 117.2
C21 C20 H20 117.2
C22 C21 C26 117.4(3)
C22 C21 C20 119.8(3)
C26 C21 C20 122.8(3)
C23 C22 C21 121.8(3)
C23 C22 H22 119.1
C21 C22 H22 119.1
C22 C23 C24 120.2(3)
C22 C23 H23 119.9
C24 C23 H23 119.9
C23 C24 C25 118.8(3)
C23 C24 C27 123.2(3)
C25 C24 C27 118.0(3)
C26 C25 C24 120.7(3)
C26 C25 H25 119.7
C24 C25 H25 119.7
C25 C26 C21 121.2(3)
C25 C26 H26 119.4
C21 C26 H26 119.4
O1 C27 O2 123.5(3)
O1 C27 C24 123.7(3)
O2 C27 C24 112.8(3)
O2 C28 C29 108.1(3)
O2 C28 H28A 110.1
C29 C28 H28A 110.1
O2 C28 H28B 110.1
C29 C28 H28B 110.1
H28A C28 H28B 108.4
C28 C29 H29A 109.5
C28 C29 H29B 109.5
H29A C29 H29B 109.5
C28 C29 H29C 109.5
H29A C29 H29C 109.5
H29B C29 H29C 109.5
C1 N1 C13 121.6(3)
C1 N1 C7 120.2(3)
C13 N1 C7 116.1(3)
C27 O2 C28 115.9(3)
C106 C101 C102 118.2(3)
C106 C101 N101 120.9(3)
C102 C101 N101 120.9(3)
C103 C102 C101 120.4(4)
C103 C102 H102 119.8
C101 C102 H102 119.8
C102 C103 C104 121.1(4)
C102 C103 H103 119.4
C104 C103 H103 119.4
C103 C104 C105 118.6(4)
C103 C104 H104 120.7
C105 C104 H104 120.7
C106 C105 C104 120.7(4)
C106 C105 H105 119.7
C104 C105 H105 119.7
C105 C106 C101 121.0(4)
C105 C106 H106 119.5
C101 C106 H106 119.5
C112 C107 C108 119.4(3)
C112 C107 N101 120.1(3)
C108 C107 N101 120.6(3)
C107 C108 C109 120.2(3)
C107 C108 H108 119.9
C109 C108 H108 119.9
C110 C109 C108 120.0(4)
C110 C109 H109 120.0
C108 C109 H109 120.0
C111 C110 C109 119.6(4)
C111 C110 H110 120.2
C109 C110 H110 120.2
C112 C111 C110 120.2(4)
C112 C111 H111 119.9
C110 C111 H111 119.9
C111 C112 C107 120.5(4)
C111 C112 H112 119.7
C107 C112 H112 119.7
C118 C113 C114 118.1(3)
C118 C113 N101 121.8(3)
C114 C113 N101 120.1(3)
C115 C114 C113 120.7(3)
C115 C114 H114 119.7
C113 C114 H114 119.7
C114 C115 C116 121.7(3)
C114 C115 H115 119.2
C116 C115 H115 119.2
C117 C116 C115 117.1(3)
C117 C116 C119 119.2(3)
C115 C116 C119 123.7(3)
C118 C117 C116 121.8(3)
C118 C117 H117 119.1
C116 C117 H117 119.1
C117 C118 C113 120.6(3)
C117 C118 H118 119.7
C113 C118 H118 119.7
C120 C119 C116 127.0(3)
C120 C119 H119 116.5
C116 C119 H119 116.5
C119 C120 C121 127.1(3)
C119 C120 H120 116.5
C121 C120 H120 116.5
C122 C121 C126 117.8(3)
C122 C121 C120 119.4(3)
C126 C121 C120 122.8(3)
C123 C122 C121 121.6(3)
C123 C122 H122 119.2
C121 C122 H122 119.2
C122 C123 C124 120.2(3)
C122 C123 H123 119.9
C124 C123 H123 119.9
C123 C124 C125 119.2(3)
C123 C124 C127 122.7(3)
C125 C124 C127 118.1(3)
C126 C125 C124 120.4(3)
C126 C125 H125 119.8
C124 C125 H125 119.8
C125 C126 C121 120.9(3)
C125 C126 H126 119.6
C121 C126 H126 119.6
O101 C127 O102 124.5(3)
O101 C127 C124 123.9(3)
O102 C127 C124 111.6(3)
O102 C128 C129 105.6(3)
O102 C128 H12A 110.6
C129 C128 H12A 110.6
O102 C128 H12B 110.6
C129 C128 H12B 110.6
H12A C128 H12B 108.7
C128 C129 H12C 109.5
C128 C129 H12D 109.5
H12C C129 H12D 109.5
C128 C129 H12E 109.5
H12C C129 H12E 109.5
H12D C129 H12E 109.5
C113 N101 C101 121.7(3)
C113 N101 C107 119.0(3)
C101 N101 C107 119.0(3)
C127 O102 C128 116.0(3)

loop_
_geom_bond_atom_site_label_1
_geom_bond_atom_site_label_2
_geom_bond_distance
C1 C2 1.392(5)
C1 C6 1.396(5)
C1 N1 1.413(4)
C2 C3 1.382(5)
C2 H2 0.9500
C3 C4 1.384(6)
C3 H3 0.9500
C4 C5 1.376(6)
C4 H4 0.9500
C5 C6 1.387(5)
C5 H5 0.9500
C6 H6 0.9500
C7 C8 1.372(5)
C7 C12 1.377(5)
C7 N1 1.443(4)
C8 C9 1.388(5)
C8 H8 0.9500
C9 C10 1.368(6)
C9 H9 0.9500
C10 C11 1.369(6)
C10 H10 0.9500
C11 C12 1.386(5)
C11 H11 0.9500
C12 H12 0.9500
C13 C18 1.387(5)
C13 C14 1.399(5)
C13 N1 1.417(4)
C14 C15 1.379(5)
C14 H14 0.9500
C15 C16 1.399(5)
C15 H15 0.9500
C16 C17 1.392(5)
C16 C19 1.464(5)
C17 C18 1.383(5)
C17 H17 0.9500
C18 H18 0.9500
C19 C20 1.344(5)
C19 H19 0.9500
C20 C21 1.458(5)
C20 H20 0.9500
C21 C22 1.393(5)
C21 C26 1.397(5)
C22 C23 1.380(5)
C22 H22 0.9500
C23 C24 1.384(5)
C23 H23 0.9500
C24 C25 1.395(5)
C24 C27 1.485(5)
C25 C26 1.374(5)
C25 H25 0.9500
C26 H26 0.9500
C27 O1 1.209(4)
C27 O2 1.336(4)
C28 O2 1.455(4)
C28 C29 1.495(5)
C28 H28A 0.9900
C28 H28B 0.9900
C29 H29A 0.9800
C29 H29B 0.9800
C29 H29C 0.9800
C101 C106 1.389(5)
C101 C102 1.398(5)
C101 N101 1.416(4)
C102 C103 1.380(5)
C102 H102 0.9500
C103 C104 1.384(6)
C103 H103 0.9500
C104 C105 1.386(6)
C104 H104 0.9500
C105 C106 1.381(5)
C105 H105 0.9500
C106 H106 0.9500
C107 C112 1.382(5)
C107 C108 1.384(5)
C107 N101 1.432(4)
C108 C109 1.385(5)
C108 H108 0.9500
C109 C110 1.383(5)
C109 H109 0.9500
C110 C111 1.383(5)
C110 H110 0.9500
C111 C112 1.376(5)
C111 H111 0.9500
C112 H112 0.9500
C113 C118 1.397(5)
C113 C114 1.397(5)
C113 N101 1.410(4)
C114 C115 1.373(5)
C114 H114 0.9500
C115 C116 1.402(5)
C115 H115 0.9500
C116 C117 1.390(5)
C116 C119 1.465(5)
C117 C118 1.378(5)
C117 H117 0.9500
C118 H118 0.9500
C119 C120 1.332(5)
C119 H119 0.9500
C120 C121 1.462(5)
C120 H120 0.9500
C121 C122 1.394(5)
C121 C126 1.398(5)
C122 C123 1.381(5)
C122 H122 0.9500
C123 C124 1.385(5)
C123 H123 0.9500
C124 C125 1.395(5)
C124 C127 1.492(5)
C125 C126 1.384(5)
C125 H125 0.9500
C126 H126 0.9500
C127 O101 1.210(4)
C127 O102 1.327(4)
C128 O102 1.460(4)
C128 C129 1.493(5)
C128 H12A 0.9900
C128 H12B 0.9900
C129 H12C 0.9800
C129 H12D 0.9800
C129 H12E 0.9800

loop_
_geom_torsion_atom_site_label_1
_geom_torsion_atom_site_label_2
_geom_torsion_atom_site_label_3
_geom_torsion_atom_site_label_4
_geom_torsion
C6 C1 C2 C3 1.0(5)
N1 C1 C2 C3 178.8(3)
C1 C2 C3 C4 -1.4(6)
C2 C3 C4 C5 0.8(6)
C3 C4 C5 C6 0.1(6)
C4 C5 C6 C1 -0.4(6)
C2 C1 C6 C5 -0.1(5)
N1 C1 C6 C5 -177.9(3)
C12 C7 C8 C9 -0.5(6)
N1 C7 C8 C9 -179.4(3)
C7 C8 C9 C10 0.6(6)
C8 C9 C10 C11 -0.6(7)
C9 C10 C11 C12 0.4(6)
C8 C7 C12 C11 0.3(6)
N1 C7 C12 C11 179.2(3)
C10 C11 C12 C7 -0.2(6)
C18 C13 C14 C15 -0.9(5)
N1 C13 C14 C15 -179.8(3)
C13 C14 C15 C16 0.0(5)
C14 C15 C16 C17 0.2(5)
C14 C15 C16 C19 178.5(3)
C15 C16 C17 C18 0.5(5)
C19 C16 C17 C18 -177.9(3)
C16 C17 C18 C13 -1.4(5)
C14 C13 C18 C17 1.6(5)
N1 C13 C18 C17 -179.5(3)
C17 C16 C19 C20 166.8(4)
C15 C16 C19 C20 -11.5(6)
C16 C19 C20 C21 -179.2(3)
C19 C20 C21 C22 -171.7(4)
C19 C20 C21 C26 8.4(6)
C26 C21 C22 C23 0.0(5)
C20 C21 C22 C23 -179.9(3)
C21 C22 C23 C24 -0.2(6)
C22 C23 C24 C25 -0.1(5)
C22 C23 C24 C27 -178.6(3)
C23 C24 C25 C26 0.7(5)
C27 C24 C25 C26 179.2(3)
C24 C25 C26 C21 -0.9(5)
C22 C21 C26 C25 0.6(5)
C20 C21 C26 C25 -179.5(3)
C23 C24 C27 O1 165.6(4)
C25 C24 C27 O1 -12.9(5)
C23 C24 C27 O2 -15.3(5)
C25 C24 C27 O2 166.3(3)
C2 C1 N1 C13 36.7(5)
C6 C1 N1 C13 -145.6(3)
C2 C1 N1 C7 -160.7(3)
C6 C1 N1 C7 17.1(5)
C18 C13 N1 C1 41.1(5)
C14 C13 N1 C1 -140.0(3)
C18 C13 N1 C7 -122.2(4)
C14 C13 N1 C7 56.6(4)
C8 C7 N1 C1 -98.4(4)
C12 C7 N1 C1 82.7(4)
C8 C7 N1 C13 65.2(4)
C12 C7 N1 C13 -113.7(4)
O1 C27 O2 C28 -3.0(5)
C24 C27 O2 C28 177.9(3)
C29 C28 O2 C27 -164.3(3)
C106 C101 C102 C103 -2.9(5)
N101 C101 C102 C103 177.4(3)
C101 C102 C103 C104 1.0(6)
C102 C103 C104 C105 1.6(6)
C103 C104 C105 C106 -2.3(6)
C104 C105 C106 C101 0.4(6)
C102 C101 C106 C105 2.2(5)
N101 C101 C106 C105 -178.1(3)
C112 C107 C108 C109 0.3(5)
N101 C107 C108 C109 -178.9(3)
C107 C108 C109 C110 0.5(5)
C108 C109 C110 C111 -0.8(5)
C109 C110 C111 C112 0.5(6)
C110 C111 C112 C107 0.3(6)
C108 C107 C112 C111 -0.7(5)
N101 C107 C112 C111 178.6(3)
C118 C113 C114 C115 2.4(5)
N101 C113 C114 C115 -178.9(3)
C113 C114 C115 C116 -0.6(5)
C114 C115 C116 C117 -1.6(5)
C114 C115 C116 C119 177.5(3)
C115 C116 C117 C118 1.9(5)
C119 C116 C117 C118 -177.3(3)
C116 C117 C118 C113 0.0(5)
C114 C113 C118 C117 -2.1(5)
N101 C113 C118 C117 179.2(3)
C117 C116 C119 C120 173.3(3)
C115 C116 C119 C120 -5.9(6)
C116 C119 C120 C121 -178.7(3)
C119 C120 C121 C122 -176.6(3)
C119 C120 C121 C126 2.8(5)
C126 C121 C122 C123 -0.6(5)
C120 C121 C122 C123 178.8(3)
C121 C122 C123 C124 -0.4(5)
C122 C123 C124 C125 1.0(5)
C122 C123 C124 C127 178.2(3)
C123 C124 C125 C126 -0.5(5)
C127 C124 C125 C126 -177.8(3)
C124 C125 C126 C121 -0.6(5)
C122 C121 C126 C125 1.1(5)
C120 C121 C126 C125 -178.3(3)
C123 C124 C127 O101 177.7(3)
C125 C124 C127 O101 -5.0(5)
C123 C124 C127 O102 -3.3(5)
C125 C124 C127 O102 174.0(3)
C118 C113 N101 C101 -32.9(5)
C114 C113 N101 C101 148.5(3)
C118 C113 N101 C107 140.1(3)
C114 C113 N101 C107 -38.5(5)
C106 C101 N101 C113 146.4(3)
C102 C101 N101 C113 -33.9(5)
C106 C101 N101 C107 -26.6(5)
C102 C101 N101 C107 153.1(3)
C112 C107 N101 C113 122.2(4)
C108 C107 N101 C113 -58.5(5)
C112 C107 N101 C101 -64.6(4)
C108 C107 N101 C101 114.7(4)
O101 C127 O102 C128 5.5(5)
C124 C127 O102 C128 -173.5(3)
C129 C128 O102 C127 175.6(3)
